data_1520097
loop_
_publ_author_name
'Chen, Lijuan'
'Zhang, Fang'
'Ma, Xing'
'Luo, Jie'
'Zhao, Junwei'

_publ_section_title
;
 Two types of novel tetra-iron substituted sandwich-type arsenotungastates
 with supporting lanthanide pendants.
;
_journal_issue 28
_journal_name_full 'Dalton transactions (Cambridge, England : 2003)'
_journal_page_first 12598
_journal_page_last 12612
_journal_paper_doi 10.1039/c5dt00696a
_journal_volume 44
_journal_year 2015
_chemical_formula_sum 'C8 H106 As2 Fe4 N2 O116 Tb2 W18'
_chemical_formula_weight 6087.33
_chemical_name_systematic
; 
 ? 
;
_space_group_IT_number 2
_symmetry_cell_setting triclinic
_symmetry_space_group_name_Hall '-P 1'
_symmetry_space_group_name_H-M 'P -1'
_atom_sites_solution_hydrogens geom
_atom_sites_solution_primary direct
_atom_sites_solution_secondary difmap
_audit_creation_method SHELXL-97
_audit_update_record
;
2015-05-18 deposited with the CCDC.
2015-05-27 downloaded from the CCDC.
;
_cell_angle_alpha 106.473(2)
_cell_angle_beta 99.828(2)
_cell_angle_gamma 97.290(2)
_cell_formula_units_Z 1
_cell_length_a 12.6063(13)
_cell_length_b 13.4464(14)
_cell_length_c 16.0241(17)
_cell_measurement_reflns_used 8575
_cell_measurement_temperature 296(2)
_cell_measurement_theta_max 25.00
_cell_measurement_theta_min 1.75
_cell_volume 2522.0(5)
_computing_cell_refinement 'Bruker XSCANS'
_computing_data_collection 'Bruker XSCANS'
_computing_data_reduction 'Bruker SHELXTL'
_computing_molecular_graphics 'Bruker SHELXTL'
_computing_publication_material 'Bruker SHELXTL'
_computing_structure_refinement 'SHELXL-97 (Sheldrick, 1997)'
_computing_structure_solution 'SHELXS-97 (Sheldrick, 1990)'
_diffrn_ambient_temperature 296(2)
_diffrn_detector_area_resol_mean none
_diffrn_measured_fraction_theta_full 0.967
_diffrn_measured_fraction_theta_max 0.967
_diffrn_measurement_device_type 'Bruker P4'
_diffrn_measurement_method '\w scans'
_diffrn_radiation_monochromator graphite
_diffrn_radiation_source 'fine-focus sealed tube'
_diffrn_radiation_type MoK\a
_diffrn_radiation_wavelength 0.71073
_diffrn_reflns_av_R_equivalents 0.0358
_diffrn_reflns_av_sigmaI/netI 0.0647
_diffrn_reflns_limit_h_max 14
_diffrn_reflns_limit_h_min -14
_diffrn_reflns_limit_k_max 15
_diffrn_reflns_limit_k_min -11
_diffrn_reflns_limit_l_max 18
_diffrn_reflns_limit_l_min -19
_diffrn_reflns_number 12412
_diffrn_reflns_theta_full 25.00
_diffrn_reflns_theta_max 25.00
_diffrn_reflns_theta_min 1.75
_diffrn_standards_decay_% none
_diffrn_standards_interval_count none
_diffrn_standards_interval_time none
_diffrn_standards_number none
_exptl_absorpt_coefficient_mu 23.155
_exptl_absorpt_correction_T_max 0.1399
_exptl_absorpt_correction_T_min 0.0318
_exptl_absorpt_correction_type multi-scan
_exptl_absorpt_process_details SADABS
_exptl_crystal_colour 'Light yellow'
_exptl_crystal_density_diffrn 4.008
_exptl_crystal_density_method 'not measured'
_exptl_crystal_description flaky
_exptl_crystal_F_000 2728
_exptl_crystal_size_max 0.48
_exptl_crystal_size_mid 0.17
_exptl_crystal_size_min 0.14
_refine_diff_density_max 3.563
_refine_diff_density_min -5.720
_refine_diff_density_rms 0.513
_refine_ls_extinction_coef 0.00011(4)
_refine_ls_extinction_expression Fc^*^=kFc[1+0.001xFc^2^\l^3^/sin(2\q)]^-1/4^
_refine_ls_extinction_method SHELXL
_refine_ls_goodness_of_fit_ref 1.039
_refine_ls_hydrogen_treatment noref
_refine_ls_matrix_type full
_refine_ls_number_parameters 654
_refine_ls_number_reflns 8575
_refine_ls_number_restraints 96
_refine_ls_restrained_S_all 1.034
_refine_ls_R_factor_all 0.0641
_refine_ls_R_factor_gt 0.0569
_refine_ls_shift/su_max 0.005
_refine_ls_shift/su_mean 0.000
_refine_ls_structure_factor_coef Fsqd
_refine_ls_weighting_details 'calc w=1/[\s^2^(Fo^2^)+(0.0866P)^2^+80.9921P] where P=(Fo^2^+2Fc^2^)/3'
_refine_ls_weighting_scheme calc
_refine_ls_wR_factor_gt 0.1459
_refine_ls_wR_factor_ref 0.1507
_reflns_number_gt 7565
_reflns_number_total 8575
_reflns_threshold_expression >2sigma(I)
_cod_data_source_file c5dt00696a3.cif
_cod_data_source_block 11-Tb
_cod_depositor_comments
;
The following automatic conversions were performed:

'_symmetry_cell_setting' value 'Triclinic' changed to 'triclinic'
according to
/usr/data/users/saulius/crontab/automatic-downloads/rss-feeds/RSC/lib/dictionaries/cif_core.dic
dictionary named 'cif_core.dic' version 2.4.2 from 2011-04-26.

Automatic conversion script
Id: cif_fix_values 3271 2015-04-21 07:52:19Z andrius 

 Adding full bibliography for 1520091--1520099.cif.
;
_cod_original_sg_symbol_H-M P-1
_cod_database_code 1520097

loop_
_symmetry_equiv_pos_as_xyz
'x, y, z'
'-x, -y, -z'

loop_
_atom_site_label
_atom_site_type_symbol
_atom_site_fract_x
_atom_site_fract_y
_atom_site_fract_z
_atom_site_U_iso_or_equiv
_atom_site_adp_type
_atom_site_occupancy
_atom_site_symmetry_multiplicity
_atom_site_calc_flag
_atom_site_refinement_flags
_atom_site_disorder_assembly
_atom_site_disorder_group
W1 W 0.20811(6) 0.31038(5) 0.59245(4) 0.01527(18) Uani 1 1 d . . .
W2 W 0.46392(5) 0.44173(5) 0.67700(4) 0.01335(18) Uani 1 1 d . . .
W3 W 0.24311(5) 0.57409(5) 0.75215(4) 0.01348(18) Uani 1 1 d . . .
W4 W 0.35683(5) 0.61309(5) 0.97037(4) 0.00918(17) Uani 1 1 d . . .
W5 W 0.09390(5) 0.48496(5) 0.87902(4) 0.01144(17) Uani 1 1 d . . .
W6 W 0.15143(5) 0.25519(5) 0.94704(4) 0.01334(18) Uani 1 1 d . . .
W7 W 0.24633(5) 0.08820(5) 0.79185(4) 0.01378(18) Uani 1 1 d . . .
W8 W 0.41039(6) 0.18333(5) 0.65141(4) 0.01508(18) Uani 1 1 d . . .
W9 W 0.04143(5) 0.21118(5) 0.73221(4) 0.01350(18) Uani 1 1 d . . .
Tb1 Tb 0.11668(10) 0.24331(11) 0.33018(8) 0.0454(3) Uani 1 1 d . . .
As1 As 0.33835(12) 0.35848(12) 0.83522(10) 0.0076(3) Uani 1 1 d . . .
Fe1 Fe 0.38292(18) 0.42937(17) 1.10214(15) 0.0107(5) Uani 1 1 d . . .
O1W O 0.2430(11) 0.4532(11) 1.1563(9) 0.027(3) Uani 1 1 d . . .
O2W O 0.4070(12) 0.3162(11) 1.1682(10) 0.032(3) Uani 1 1 d . . .
O3W O 0.5533(15) 0.0507(12) 0.9345(12) 0.045(4) Uani 1 1 d . . .
O4W O 0.6859(12) 0.1172(13) 0.8223(13) 0.049(5) Uani 1 1 d . . .
O5W O 0.238(3) 0.143(2) 0.3785(18) 0.103(10) Uani 1 1 d . . .
O6W O 0.279(2) 0.3744(18) 0.4038(13) 0.072(6) Uani 1 1 d . . .
O7W O -0.041(4) 0.164(3) 0.223(3) 0.083(11) Uiso 0.60 1 d P . .
O7M O -0.051(3) 0.208(3) 0.342(3) 0.036(9) Uiso 0.40 1 d P . .
O8W O 0.058(3) 0.063(3) 0.221(3) 0.134(12) Uiso 1 1 d . . .
O9W O 0.234(3) 0.220(3) 0.221(2) 0.114(10) Uani 1 1 d U . .
O10W O 0.058(5) 0.313(4) 0.217(4) 0.101(16) Uiso 0.65 1 d P . .
O10M O 0.011(9) 0.279(8) 0.205(7) 0.10(3) Uiso 0.35 1 d P . .
O11W O -0.004(5) 0.098(4) 0.370(4) 0.111(16) Uiso 0.60 1 d P . .
O11M O -0.067(12) 0.072(11) 0.448(10) 0.20(5) Uiso 0.40 1 d P . .
O12W O 0.056(3) 0.415(3) 0.382(2) 0.062(9) Uiso 0.60 1 d P . .
O12M O 0.000(14) 0.350(13) 0.374(11) 0.21(6) Uiso 0.40 1 d P . .
O13W O -0.117(4) 0.183(4) 0.070(3) 0.178(18) Uiso 1 1 d . . .
O14W O 0.795(4) -0.034(4) 0.916(3) 0.072(12) Uiso 0.50 1 d P . .
O15W O 0.127(8) 0.528(8) 0.493(7) 0.17(3) Uiso 0.50 1 d P . .
O16W O 0.311(4) -0.046(4) 0.361(3) 0.094(13) Uiso 0.60 1 d P . .
O16M O 0.317(7) -0.122(6) 0.412(6) 0.11(2) Uiso 0.40 1 d P . .
O17W O 0.385(2) 0.1358(16) 1.0437(14) 0.072(6) Uani 1 1 d . . .
O18W O 0.359(4) -0.119(3) 0.891(3) 0.097(12) Uiso 0.70 1 d P . .
O18M O 0.285(3) -0.133(3) 0.915(2) 0.010(7) Uiso 0.30 1 d P . .
O19W O -0.1648(12) 0.2900(13) 0.8732(11) 0.040(4) Uani 1 1 d . . .
O20W O 0.7335(18) 0.3445(18) 0.7316(14) 0.076(7) Uani 1 1 d . . .
O21W O -0.0965(19) 0.3993(18) 0.6346(15) 0.069(6) Uani 1 1 d . . .
O22W O 0.121(2) -0.002(2) 0.5149(17) 0.078(6) Uiso 1 1 d . . .
O23W O 0.128(3) -0.210(2) 0.5100(18) 0.103(9) Uani 1 1 d . . .
O1 O 0.1303(10) 0.2903(10) 0.4879(8) 0.023(3) Uani 1 1 d . . .
O2 O 0.2854(11) 0.1948(9) 0.5652(8) 0.019(3) Uani 1 1 d . . .
O3 O 0.1785(10) 0.4385(9) 0.6622(8) 0.019(3) Uani 1 1 d U . .
O4 O 0.3374(9) 0.3317(8) 0.7195(7) 0.012(2) Uani 1 1 d U . .
O5 O 0.1103(9) 0.2356(9) 0.6401(8) 0.018(3) Uani 1 1 d . . .
O6 O 0.3350(10) 0.3922(9) 0.5792(7) 0.017(3) Uani 1 1 d . . .
O7 O 0.5495(12) 0.5127(10) 0.6327(10) 0.030(3) Uani 1 1 d . . .
O8 O 0.4926(9) 0.3017(9) 0.6310(8) 0.017(3) Uani 1 1 d U . .
O9 O 0.5408(9) 0.4603(9) 0.7858(8) 0.016(2) Uani 1 1 d U . .
O10 O 0.3802(9) 0.5490(9) 0.7257(8) 0.015(2) Uani 1 1 d . . .
O11 O 0.2161(11) 0.6631(10) 0.6969(8) 0.024(3) Uani 1 1 d . . .
O12 O 0.1057(9) 0.5570(9) 0.7921(8) 0.015(2) Uani 1 1 d U . .
O13 O 0.2717(9) 0.4715(8) 0.8499(7) 0.009(2) Uani 1 1 d U . .
O14 O 0.3125(9) 0.6665(9) 0.8647(8) 0.013(2) Uani 1 1 d U . .
O15 O 0.4822(9) 0.5939(10) 0.9359(8) 0.019(3) Uani 1 1 d U . .
O16 O 0.3576(10) 0.5267(9) 1.0369(8) 0.019(3) Uani 1 1 d . . .
O17 O 0.3934(9) 0.7406(8) 1.0501(8) 0.015(2) Uani 1 1 d U . .
O18 O 0.1928(9) 0.5988(9) 0.9639(7) 0.011(2) Uani 1 1 d . . .
O19 O -0.0311(10) 0.5155(11) 0.8982(10) 0.028(3) Uani 1 1 d . . .
O20 O 0.0458(10) 0.3602(9) 0.7765(8) 0.018(3) Uani 1 1 d . . .
O21 O 0.1211(10) 0.3932(9) 0.9460(8) 0.017(3) Uani 1 1 d . . .
O22 O 0.2210(10) 0.2602(9) 0.8209(8) 0.015(2) Uani 1 1 d U . .
O23 O 0.2904(9) 0.3135(8) 1.0075(7) 0.011(2) Uani 1 1 d U . .
O24 O 0.0877(11) 0.2348(10) 1.0277(8) 0.023(3) Uani 1 1 d U . .
O25 O 0.0211(10) 0.2095(10) 0.8473(9) 0.023(3) Uani 1 1 d . . .
O26 O 0.1822(10) 0.1174(9) 0.8948(8) 0.019(3) Uani 1 1 d . . .
O27 O 0.2317(10) -0.0473(9) 0.7680(9) 0.022(3) Uani 1 1 d . . .
O28 O 0.0981(10) 0.0825(9) 0.7206(8) 0.019(3) Uani 1 1 d . . .
O29 O 0.3835(9) 0.1380(8) 0.8601(8) 0.012(2) Uani 1 1 d U . .
O30 O 0.2989(9) 0.1066(9) 0.6916(8) 0.014(2) Uani 1 1 d . . .
O31 O 0.4490(12) 0.0799(11) 0.5815(9) 0.029(3) Uani 1 1 d . . .
O32 O 0.5040(10) 0.2061(9) 0.7591(8) 0.018(3) Uani 1 1 d . . .
O33 O -0.0916(10) 0.1623(10) 0.6720(8) 0.021(3) Uani 1 1 d U . .
O34 O 0.4850(11) -0.0067(9) 0.7507(9) 0.024(3) Uani 1 1 d D . .
Fe2 Fe 0.53325(19) 0.13591(18) 0.84597(16) 0.0146(5) Uani 1 1 d . . .
O35 O 0.623(3) -0.036(4) 0.684(3) 0.076(9) Uiso 0.50 1 d PD . 1
O36 O 0.458(4) -0.249(4) 0.688(3) 0.085(10) Uiso 0.50 1 d PD A 1
H36 H 0.4812 -0.3043 0.6757 0.127 Uiso 0.50 1 d PR A 1
N1 N 0.331(3) -0.132(3) 0.617(3) 0.038(7) Uiso 0.50 1 d PD A 1
H1A H 0.2941 -0.1838 0.5693 0.046 Uiso 0.50 1 d PR A 1
H1B H 0.3224 -0.1473 0.6646 0.046 Uiso 0.50 1 d PR A 1
H1C H 0.3049 -0.0730 0.6176 0.046 Uiso 0.50 1 d PR A 1
C1 C 0.526(3) -0.057(3) 0.690(3) 0.034(7) Uiso 0.50 1 d PD A 1
C2 C 0.453(3) -0.146(2) 0.616(3) 0.029(6) Uiso 0.50 1 d PD A 1
H2 H 0.4673 -0.1335 0.5616 0.035 Uiso 0.50 1 calc PR A 1
C3 C 0.460(3) -0.258(2) 0.6038(18) 0.056(7) Uani 1 1 d D . .
C4 C 0.381(3) -0.342(2) 0.533(2) 0.072(10) Uani 1 1 d . A .
H4A H 0.3519 -0.3261 0.4809 0.108 Uiso 1 1 d R . .
H4B H 0.4164 -0.4015 0.5171 0.108 Uiso 1 1 d R . .
H4C H 0.3221 -0.3584 0.5598 0.108 Uiso 1 1 d R . .
O35' O 0.580(3) -0.119(4) 0.761(3) 0.076(9) Uiso 0.50 1 d PD A 2
O36' O 0.524(4) -0.218(4) 0.559(3) 0.085(10) Uiso 0.50 1 d PD A 2
H36' H 0.5095 -0.1619 0.5547 0.127 Uiso 0.50 1 d PR A 2
N1' N 0.351(3) -0.111(3) 0.598(3) 0.038(7) Uiso 0.50 1 d PD A 2
H1'A H 0.3012 -0.1547 0.5532 0.057 Uiso 0.50 1 d PR A 2
H1'B H 0.3199 -0.0641 0.6320 0.057 Uiso 0.50 1 d PR A 2
H1'C H 0.4015 -0.0786 0.5787 0.057 Uiso 0.50 1 d PR A 2
C1' C 0.486(3) -0.103(3) 0.733(3) 0.034(7) Uiso 0.50 1 d PD A 2
C2' C 0.406(3) -0.178(3) 0.655(2) 0.029(6) Uiso 0.50 1 d PD A 2
H2' H 0.3488 -0.2143 0.6759 0.035 Uiso 0.50 1 calc PR A 2

loop_
_atom_site_aniso_label
_atom_site_aniso_U_11
_atom_site_aniso_U_22
_atom_site_aniso_U_33
_atom_site_aniso_U_23
_atom_site_aniso_U_13
_atom_site_aniso_U_12
W1 0.0186(4) 0.0180(4) 0.0068(3) 0.0027(3) -0.0028(3) 0.0049(3)
W2 0.0161(3) 0.0169(3) 0.0072(3) 0.0044(3) 0.0015(3) 0.0036(3)
W3 0.0196(4) 0.0149(3) 0.0079(3) 0.0065(3) -0.0007(3) 0.0088(3)
W4 0.0105(3) 0.0092(3) 0.0067(3) 0.0018(2) -0.0020(2) 0.0046(2)
W5 0.0101(3) 0.0140(3) 0.0086(3) 0.0015(3) -0.0011(2) 0.0056(2)
W6 0.0146(3) 0.0160(3) 0.0085(3) 0.0045(3) 0.0003(3) 0.0012(3)
W7 0.0161(3) 0.0106(3) 0.0131(4) 0.0033(3) -0.0005(3) 0.0031(2)
W8 0.0202(4) 0.0154(4) 0.0099(4) 0.0024(3) 0.0027(3) 0.0083(3)
W9 0.0122(3) 0.0143(3) 0.0094(3) 0.0001(3) -0.0038(2) 0.0023(2)
Tb1 0.0443(7) 0.0617(8) 0.0313(6) 0.0185(6) 0.0035(5) 0.0112(6)
As1 0.0112(7) 0.0092(7) 0.0026(7) 0.0022(6) -0.0002(6) 0.0038(6)
Fe1 0.0116(11) 0.0112(11) 0.0089(11) 0.0038(9) -0.0017(9) 0.0040(8)
O1W 0.022(7) 0.032(7) 0.026(8) 0.006(6) 0.006(6) 0.006(6)
O2W 0.041(8) 0.025(7) 0.030(8) 0.016(6) -0.006(6) 0.009(6)
O3W 0.060(10) 0.028(8) 0.052(11) 0.031(8) -0.003(8) 0.003(7)
O4W 0.021(8) 0.046(10) 0.079(13) 0.016(9) 0.001(8) 0.020(7)
O5W 0.15(3) 0.062(15) 0.079(18) 0.001(13) 0.002(17) 0.048(16)
O6W 0.086(16) 0.075(14) 0.038(11) 0.012(10) -0.009(10) -0.010(12)
O9W 0.117(13) 0.119(13) 0.106(13) 0.034(9) 0.024(9) 0.024(9)
O17W 0.106(18) 0.049(11) 0.053(13) 0.006(10) 0.001(12) 0.024(11)
O19W 0.028(8) 0.048(9) 0.037(9) 0.001(7) 0.008(7) 0.012(7)
O20W 0.067(13) 0.083(15) 0.055(13) -0.019(11) -0.011(10) 0.054(12)
O21W 0.074(14) 0.072(14) 0.065(14) 0.031(11) -0.004(11) 0.025(11)
O23W 0.12(2) 0.095(19) 0.064(17) 0.000(14) 0.004(16) 0.004(17)
O1 0.022(6) 0.031(7) 0.012(6) 0.003(5) -0.001(5) 0.008(5)
O2 0.037(7) 0.011(6) 0.010(6) 0.003(5) 0.010(5) 0.008(5)
O3 0.024(6) 0.019(5) 0.007(5) -0.002(4) -0.001(4) 0.002(4)
O4 0.012(2) 0.012(2) 0.011(2) 0.0038(12) 0.0024(11) 0.0023(11)
O5 0.016(6) 0.011(6) 0.017(6) -0.001(5) -0.008(5) -0.002(5)
O6 0.021(6) 0.020(6) 0.004(6) -0.001(5) 0.000(5) 0.002(5)
O7 0.036(8) 0.024(7) 0.035(8) 0.010(6) 0.022(7) 0.006(6)
O8 0.019(5) 0.018(5) 0.009(5) -0.005(4) 0.005(4) 0.001(4)
O9 0.016(3) 0.015(3) 0.016(3) 0.0052(12) 0.0033(11) 0.0031(11)
O10 0.008(5) 0.018(6) 0.014(6) 0.000(5) -0.005(5) 0.004(4)
O11 0.036(7) 0.020(6) 0.017(7) 0.011(5) -0.003(6) 0.010(5)
O12 0.019(5) 0.014(5) 0.016(5) 0.005(4) 0.005(4) 0.010(4)
O13 0.012(5) 0.011(5) 0.006(5) 0.006(4) 0.002(4) 0.004(4)
O14 0.014(2) 0.013(2) 0.014(2) 0.0046(12) 0.0025(11) 0.0030(11)
O15 0.006(5) 0.027(6) 0.019(6) -0.002(5) 0.001(4) 0.006(4)
O16 0.016(6) 0.022(6) 0.013(6) 0.004(5) -0.006(5) 0.005(5)
O17 0.021(5) 0.008(5) 0.012(5) -0.001(4) 0.000(4) 0.007(4)
O18 0.010(5) 0.020(6) 0.004(5) 0.003(4) 0.000(4) 0.003(4)
O19 0.012(6) 0.035(8) 0.034(8) 0.005(6) 0.007(6) 0.005(5)
O20 0.019(6) 0.022(6) 0.014(6) 0.004(5) 0.004(5) 0.012(5)
O21 0.025(6) 0.015(6) 0.010(6) 0.000(5) 0.006(5) 0.001(5)
O22 0.022(5) 0.017(5) 0.010(5) 0.008(4) 0.008(4) 0.007(4)
O23 0.011(2) 0.011(2) 0.011(2) 0.0041(12) 0.0018(11) 0.0019(11)
O24 0.029(6) 0.029(6) 0.013(6) 0.011(5) 0.009(5) -0.003(5)
O25 0.012(6) 0.027(7) 0.029(8) 0.004(6) 0.004(5) 0.010(5)
O26 0.024(6) 0.012(6) 0.020(7) 0.004(5) 0.006(5) 0.001(5)
O27 0.019(6) 0.013(6) 0.029(7) 0.003(5) -0.002(5) 0.002(5)
O28 0.020(6) 0.013(6) 0.018(7) -0.001(5) -0.001(5) 0.002(5)
O29 0.013(2) 0.012(2) 0.012(2) 0.0040(12) 0.0028(11) 0.0022(11)
O30 0.011(5) 0.015(6) 0.014(6) 0.002(5) -0.002(5) 0.005(4)
O31 0.036(8) 0.030(7) 0.017(7) 0.000(6) 0.004(6) 0.013(6)
O32 0.024(6) 0.020(6) 0.018(7) 0.013(5) 0.007(5) 0.011(5)
O33 0.017(5) 0.029(6) 0.015(6) 0.008(5) -0.004(4) 0.004(5)
O34 0.031(7) 0.009(6) 0.028(8) 0.000(5) 0.003(6) 0.005(5)
Fe2 0.0178(12) 0.0103(11) 0.0120(12) 0.0008(9) -0.0032(9) 0.0043(9)
C3 0.08(2) 0.050(15) 0.042(16) 0.023(13) 0.011(14) 0.023(14)
C4 0.059(19) 0.053(17) 0.08(2) -0.014(16) 0.006(16) 0.010(14)

loop_
_atom_type_symbol
_atom_type_description
_atom_type_scat_dispersion_real
_atom_type_scat_dispersion_imag
_atom_type_scat_source
C C 0.0033 0.0016 'International Tables Vol C Tables 4.2.6.8 and 6.1.1.4'
H H 0.0000 0.0000 'International Tables Vol C Tables 4.2.6.8 and 6.1.1.4'
As As 0.0499 2.0058 'International Tables Vol C Tables 4.2.6.8 and 6.1.1.4'
Fe Fe 0.3463 0.8444 'International Tables Vol C Tables 4.2.6.8 and 6.1.1.4'
N N 0.0061 0.0033 'International Tables Vol C Tables 4.2.6.8 and 6.1.1.4'
Tb Tb -0.1723 4.1537 'International Tables Vol C Tables 4.2.6.8 and 6.1.1.4'
O O 0.0106 0.0060 'International Tables Vol C Tables 4.2.6.8 and 6.1.1.4'
W W -0.8490 6.8722 'International Tables Vol C Tables 4.2.6.8 and 6.1.1.4'

loop_
_geom_angle_atom_site_label_1
_geom_angle_atom_site_label_2
_geom_angle_atom_site_label_3
_geom_angle
_geom_angle_site_symmetry_1
_geom_angle_site_symmetry_3
O1 W1 O5 100.8(6) . .
O1 W1 O3 104.0(6) . .
O5 W1 O3 89.5(5) . .
O1 W1 O6 96.9(6) . .
O5 W1 O6 162.3(5) . .
O3 W1 O6 86.8(5) . .
O1 W1 O2 99.2(6) . .
O5 W1 O2 91.5(5) . .
O3 W1 O2 156.1(5) . .
O6 W1 O2 85.0(5) . .
O1 W1 O4 169.8(5) . .
O5 W1 O4 86.8(4) . .
O3 W1 O4 82.7(5) . .
O6 W1 O4 75.6(4) . .
O2 W1 O4 73.5(5) . .
O7 W2 O9 103.8(6) . .
O7 W2 O8 101.7(6) . .
O9 W2 O8 93.2(5) . .
O7 W2 O6 100.4(6) . .
O9 W2 O6 155.6(5) . .
O8 W2 O6 84.2(5) . .
O7 W2 O10 99.9(6) . .
O9 W2 O10 90.5(5) . .
O8 W2 O10 156.6(5) . .
O6 W2 O10 83.0(5) . .
O7 W2 O4 173.0(6) . .
O9 W2 O4 82.4(5) . .
O8 W2 O4 74.5(4) . .
O6 W2 O4 73.5(4) . .
O10 W2 O4 83.0(4) . .
O11 W3 O14 99.9(6) . .
O11 W3 O10 100.6(6) . .
O14 W3 O10 90.9(5) . .
O11 W3 O3 103.2(6) . .
O14 W3 O3 156.8(5) . .
O10 W3 O3 87.0(5) . .
O11 W3 O12 98.6(6) . .
O14 W3 O12 90.3(5) . .
O10 W3 O12 160.3(5) . .
O3 W3 O12 84.2(5) . .
O11 W3 O13 170.0(5) . .
O14 W3 O13 72.5(4) . .
O10 W3 O13 86.3(5) . .
O3 W3 O13 84.3(5) . .
O12 W3 O13 75.3(4) . .
O17 W4 O16 103.6(5) . .
O17 W4 O15 102.5(5) . .
O16 W4 O15 97.8(6) . .
O17 W4 O18 96.0(5) . .
O16 W4 O18 87.1(5) . .
O15 W4 O18 159.1(5) . .
O17 W4 O14 94.6(5) . .
O16 W4 O14 158.9(5) . .
O15 W4 O14 88.5(5) . .
O18 W4 O14 80.4(4) . .
O17 W4 O13 163.2(5) . .
O16 W4 O13 88.2(5) . .
O15 W4 O13 87.4(5) . .
O18 W4 O13 72.5(4) . .
O14 W4 O13 71.9(4) . .
O19 W5 O18 101.9(6) . .
O19 W5 O21 103.0(6) . .
O18 W5 O21 92.8(5) . .
O19 W5 O12 96.6(6) . .
O18 W5 O12 88.6(5) . .
O21 W5 O12 159.6(5) . .
O19 W5 O20 100.6(6) . .
O18 W5 O20 157.1(5) . .
O21 W5 O20 86.5(5) . .
O12 W5 O20 84.3(5) . .
O19 W5 O13 170.4(5) . .
O18 W5 O13 72.7(4) . .
O21 W5 O13 85.4(4) . .
O12 W5 O13 75.7(4) . .
O20 W5 O13 84.4(4) . .
O24 W6 O23 103.1(6) . .
O24 W6 O26 101.4(6) . .
O23 W6 O26 95.5(5) . .
O24 W6 O21 101.3(6) . .
O23 W6 O21 90.7(5) . .
O26 W6 O21 154.5(5) . .
O24 W6 O25 97.7(6) . .
O23 W6 O25 158.8(5) . .
O26 W6 O25 84.4(5) . .
O21 W6 O25 81.0(5) . .
O24 W6 O22 171.3(5) . .
O23 W6 O22 84.3(5) . .
O26 W6 O22 73.0(5) . .
O21 W6 O22 83.0(4) . .
O25 W6 O22 75.3(5) . .
O27 W7 O29 104.0(5) . .
O27 W7 O30 100.7(6) . .
O29 W7 O30 89.6(5) . .
O27 W7 O26 98.3(6) . .
O29 W7 O26 91.9(5) . .
O30 W7 O26 160.0(5) . .
O27 W7 O28 94.5(5) . .
O29 W7 O28 161.5(5) . .
O30 W7 O28 85.4(5) . .
O26 W7 O28 86.8(5) . .
O27 W7 O22 166.2(5) . .
O29 W7 O22 88.0(5) . .
O30 W7 O22 85.9(4) . .
O26 W7 O22 74.2(4) . .
O28 W7 O22 73.8(4) . .
O31 W8 O32 103.6(6) . .
O31 W8 O8 101.6(6) . .
O32 W8 O8 92.0(5) . .
O31 W8 O30 99.6(6) . .
O32 W8 O30 88.7(5) . .
O8 W8 O30 158.0(5) . .
O31 W8 O2 96.9(6) . .
O32 W8 O2 159.1(5) . .
O8 W8 O2 87.6(5) . .
O30 W8 O2 84.0(5) . .
O31 W8 O4 167.6(6) . .
O32 W8 O4 88.3(5) . .
O8 W8 O4 74.2(4) . .
O30 W8 O4 83.9(4) . .
O2 W8 O4 71.4(4) . .
O33 W9 O25 99.4(6) . .
O33 W9 O20 103.4(6) . .
O25 W9 O20 85.5(5) . .
O33 W9 O5 99.9(5) . .
O25 W9 O5 160.6(5) . .
O20 W9 O5 88.2(5) . .
O33 W9 O28 101.0(6) . .
O25 W9 O28 88.0(5) . .
O20 W9 O28 155.4(5) . .
O5 W9 O28 90.2(5) . .
O33 W9 O22 173.1(5) . .
O25 W9 O22 76.3(4) . .
O20 W9 O22 81.8(5) . .
O5 W9 O22 84.7(4) . .
O28 W9 O22 73.7(4) . .
O7M Tb1 O12M 49(4) . .
O7M Tb1 O7W 49.3(15) . .
O12M Tb1 O7W 78(4) . .
O7M Tb1 O10W 89.4(18) . .
O12M Tb1 O10W 71(4) . .
O7W Tb1 O10W 58.3(18) . .
O7M Tb1 O5W 117.2(14) . .
O12M Tb1 O5W 143(4) . .
O7W Tb1 O5W 121.2(13) . .
O10W Tb1 O5W 144.8(15) . .
O7M Tb1 O1 76.4(11) . .
O12M Tb1 O1 68(4) . .
O7W Tb1 O1 125.5(11) . .
O10W Tb1 O1 136.6(13) . .
O5W Tb1 O1 75.3(7) . .
O7M Tb1 O6W 139.1(12) . .
O12M Tb1 O6W 95(4) . .
O7W Tb1 O6W 155.5(12) . .
O10W Tb1 O6W 97.2(16) . .
O5W Tb1 O6W 78.0(10) . .
O1 Tb1 O6W 71.2(6) . .
O7M Tb1 O10M 76(3) . .
O12M Tb1 O10M 69(5) . .
O7W Tb1 O10M 42(3) . .
O10W Tb1 O10M 16(2) . .
O5W Tb1 O10M 147(2) . .
O1 Tb1 O10M 137(2) . .
O6W Tb1 O10M 113(3) . .
O7M Tb1 O9W 142.4(13) . .
O12M Tb1 O9W 137(4) . .
O7W Tb1 O9W 93.2(13) . .
O10W Tb1 O9W 68.5(16) . .
O5W Tb1 O9W 76.7(12) . .
O1 Tb1 O9W 140.2(9) . .
O6W Tb1 O9W 75.8(10) . .
O10M Tb1 O9W 76(3) . .
O7M Tb1 O8W 79.5(14) . .
O12M Tb1 O8W 124(4) . .
O7W Tb1 O8W 48.1(14) . .
O10W Tb1 O8W 89.4(17) . .
O5W Tb1 O8W 74.6(11) . .
O1 Tb1 O8W 126.5(10) . .
O6W Tb1 O8W 140.6(11) . .
O10M Tb1 O8W 79(3) . .
O9W Tb1 O8W 70.6(12) . .
O7M Tb1 O12W 73.2(13) . .
O12M Tb1 O12W 24(4) . .
O7W Tb1 O12W 94.6(14) . .
O10W Tb1 O12W 65.6(15) . .
O5W Tb1 O12W 141.1(11) . .
O1 Tb1 O12W 71.1(9) . .
O6W Tb1 O12W 73.0(11) . .
O10M Tb1 O12W 70(3) . .
O9W Tb1 O12W 119.4(12) . .
O8W Tb1 O12W 142.6(13) . .
O7M Tb1 O11W 43.1(16) . .
O12M Tb1 O11W 87(4) . .
O7W Tb1 O11W 67.5(17) . .
O10W Tb1 O11W 124.5(19) . .
O5W Tb1 O11W 74.5(15) . .
O1 Tb1 O11W 69.3(13) . .
O6W Tb1 O11W 136.3(14) . .
O10M Tb1 O11W 108(3) . .
O9W Tb1 O11W 128.1(15) . .
O8W Tb1 O11W 60.6(15) . .
O12W Tb1 O11W 110.1(15) . .
O4 As1 O22 96.1(5) . .
O4 As1 O13 98.1(5) . .
O22 As1 O13 98.2(5) . .
O16 Fe1 O23 92.2(5) . .
O16 Fe1 O15 93.2(6) . 2_667
O23 Fe1 O15 95.7(5) . 2_667
O16 Fe1 O9 94.5(5) . 2_667
O23 Fe1 O9 168.6(5) . 2_667
O15 Fe1 O9 93.2(5) 2_667 2_667
O16 Fe1 O2W 177.2(5) . .
O23 Fe1 O2W 85.1(5) . .
O15 Fe1 O2W 86.6(6) 2_667 .
O9 Fe1 O2W 88.3(5) 2_667 .
O16 Fe1 O1W 91.6(5) . .
O23 Fe1 O1W 87.5(5) . .
O15 Fe1 O1W 174.1(6) 2_667 .
O9 Fe1 O1W 83.1(5) 2_667 .
O2W Fe1 O1W 88.8(6) . .
O10M O7W Tb1 72(4) . .
O11W O7M Tb1 82(2) . .
O10M O10W Tb1 90(10) . .
O10W O10M O7W 138(10) . .
O10W O10M Tb1 74(10) . .
O7W O10M Tb1 65(4) . .
O11M O11W O7M 109(6) . .
O11M O11W Tb1 145(6) . .
O7M O11W Tb1 55.1(19) . .
O22W O11M O11W 153(10) 2_556 .
O12M O12W Tb1 64(9) . .
O12W O12M Tb1 91(10) . .
O16M O16W O35 149(5) . 2_656
W1 O1 Tb1 148.8(7) . .
W1 O2 W8 121.6(6) . .
W1 O3 W3 144.9(7) . .
As1 O4 W1 135.8(6) . .
As1 O4 W2 118.4(5) . .
W1 O4 W2 91.2(4) . .
As1 O4 W8 116.7(6) . .
W1 O4 W8 93.3(4) . .
W2 O4 W8 90.4(4) . .
W1 O5 W9 155.1(6) . .
W1 O6 W2 119.4(6) . .
W2 O8 W8 120.9(6) . .
W2 O9 Fe1 142.4(7) . 2_667
W3 O10 W2 145.6(6) . .
W5 O12 W3 119.5(6) . .
As1 O13 W4 114.7(5) . .
As1 O13 W3 127.6(5) . .
W4 O13 W3 94.1(4) . .
As1 O13 W5 128.2(5) . .
W4 O13 W5 93.6(4) . .
W3 O13 W5 89.4(4) . .
W3 O14 W4 121.5(6) . .
W4 O15 Fe1 179.0(8) . 2_667
W4 O16 Fe1 169.6(7) . .
W4 O17 Fe2 163.6(7) . 2_667
W5 O18 W4 121.0(5) . .
W9 O20 W5 145.2(7) . .
W5 O21 W6 147.5(6) . .
As1 O22 W7 117.2(6) . .
As1 O22 W6 118.3(6) . .
W7 O22 W6 91.9(4) . .
As1 O22 W9 135.6(6) . .
W7 O22 W9 93.1(4) . .
W6 O22 W9 90.2(4) . .
W6 O23 Fe1 145.6(6) . .
W9 O25 W6 118.0(6) . .
W6 O26 W7 120.8(6) . .
W9 O28 W7 119.2(6) . .
W7 O29 Fe2 137.9(6) . .
W7 O30 W8 145.9(6) . .
W8 O32 Fe2 138.7(7) . .
C1 O34 C1' 56(3) . .
C1 O34 Fe2 134.3(19) . .
C1' O34 Fe2 145(2) . .
O32 Fe2 O29 87.6(5) . .
O32 Fe2 O17 99.1(5) . 2_667
O29 Fe2 O17 98.2(5) . 2_667
O32 Fe2 O34 91.0(5) . .
O29 Fe2 O34 90.6(5) . .
O17 Fe2 O34 166.9(5) 2_667 .
O32 Fe2 O4W 93.3(7) . .
O29 Fe2 O4W 173.9(6) . .
O17 Fe2 O4W 87.7(6) 2_667 .
O34 Fe2 O4W 83.3(6) . .
O32 Fe2 O3W 175.2(6) . .
O29 Fe2 O3W 89.3(6) . .
O17 Fe2 O3W 85.0(6) 2_667 .
O34 Fe2 O3W 85.4(6) . .
O4W Fe2 O3W 89.3(8) . .
C1 O35 O16W 133(5) . 2_656
O34 C1 O35 125(4) . .
O34 C1 C2 119(3) . .
O35 C1 C2 117(4) . .
C3 C2 C1 123(3) . .
C3 C2 N1 109(3) . .
C1 C2 N1 108(3) . .
O36' C3 O36 138(4) . .
O36' C3 C2' 112(3) . .
O36 C3 C2' 60(3) . .
O36' C3 C2 70(3) . .
O36 C3 C2 93(3) . .
C2' C3 C2 42(2) . .
O36' C3 C4 103(3) . .
O36 C3 C4 118(3) . .
C2' C3 C4 112(3) . .
C2 C3 C4 120(3) . .
O34 C1' O35' 111(4) . .
O34 C1' C2' 119(3) . .
O35' C1' C2' 124(4) . .
C3 C2' C1' 110(3) . .
C3 C2' N1' 113(3) . .
C1' C2' N1' 108(3) . .

loop_
_geom_bond_atom_site_label_1
_geom_bond_atom_site_label_2
_geom_bond_distance
_geom_bond_site_symmetry_2
W1 O1 1.720(12) .
W1 O5 1.887(12) .
W1 O3 1.889(12) .
W1 O6 1.901(12) .
W1 O2 1.923(12) .
W1 O4 2.302(11) .
W2 O7 1.721(13) .
W2 O9 1.777(12) .
W2 O8 1.922(12) .
W2 O6 1.950(12) .
W2 O10 1.957(11) .
W2 O4 2.354(11) .
W3 O11 1.713(12) .
W3 O14 1.865(11) .
W3 O10 1.897(11) .
W3 O3 1.949(11) .
W3 O12 1.956(11) .
W3 O13 2.377(11) .
W4 O17 1.772(11) .
W4 O16 1.785(13) .
W4 O15 1.787(11) .
W4 O18 2.034(11) .
W4 O14 2.040(12) .
W4 O13 2.279(11) .
W5 O19 1.733(12) .
W5 O18 1.872(11) .
W5 O21 1.878(13) .
W5 O12 1.923(12) .
W5 O20 1.928(12) .
W5 O13 2.385(10) .
W6 O24 1.700(12) .
W6 O23 1.807(11) .
W6 O26 1.923(12) .
W6 O21 1.945(12) .
W6 O25 1.980(13) .
W6 O22 2.351(11) .
W7 O27 1.731(12) .
W7 O29 1.811(11) .
W7 O30 1.904(12) .
W7 O26 1.924(12) .
W7 O28 1.997(12) .
W7 O22 2.301(11) .
W8 O31 1.702(13) .
W8 O32 1.838(13) .
W8 O8 1.925(12) .
W8 O30 1.943(12) .
W8 O2 1.963(13) .
W8 O4 2.364(11) .
W9 O33 1.728(12) .
W9 O25 1.911(14) .
W9 O20 1.917(12) .
W9 O5 1.918(13) .
W9 O28 1.927(12) .
W9 O22 2.360(12) .
Tb1 O7M 2.16(4) .
Tb1 O12M 2.24(16) .
Tb1 O7W 2.30(4) .
Tb1 O10W 2.32(5) .
Tb1 O5W 2.34(3) .
Tb1 O1 2.395(12) .
Tb1 O6W 2.40(2) .
Tb1 O10M 2.41(11) .
Tb1 O9W 2.45(3) .
Tb1 O8W 2.48(4) .
Tb1 O12W 2.49(4) .
Tb1 O11W 2.61(6) .
As1 O4 1.784(11) .
As1 O22 1.790(12) .
As1 O13 1.805(11) .
Fe1 O16 1.918(13) .
Fe1 O23 1.919(11) .
Fe1 O15 1.934(11) 2_667
Fe1 O9 1.971(12) 2_667
Fe1 O2W 2.108(14) .
Fe1 O1W 2.116(13) .
O3W Fe2 2.065(15) .
O4W Fe2 2.056(16) .
O7W O10M 1.71(11) .
O7M O11W 1.80(7) .
O10W O10M 0.67(10) .
O11W O11M 1.69(15) .
O11M O22W 1.41(15) 2_556
O12W O12M 1.02(16) .
O16W O16M 1.48(9) .
O16W O35 1.69(6) 2_656
O18W O18M 1.08(5) .
O22W O11M 1.41(15) 2_556
O9 Fe1 1.971(12) 2_667
O15 Fe1 1.934(11) 2_667
O17 Fe2 1.976(11) 2_667
O29 Fe2 1.943(11) .
O32 Fe2 1.903(12) .
O34 C1 1.25(3) .
O34 C1' 1.25(3) .
O34 Fe2 2.026(12) .
Fe2 O17 1.976(11) 2_667
O35 C1 1.26(5) .
O35 O16W 1.69(6) 2_656
O36 C3 1.33(4) .
N1 C2 1.58(4) .
C1 C2 1.48(4) .
C2 C3 1.47(4) .
C3 O36' 1.33(4) .
C3 C2' 1.47(4) .
C3 C4 1.48(4) .
O35' C1' 1.26(5) .
N1' C2' 1.58(4) .
C1' C2' 1.49(4) .
